data_4125414
loop_
_publ_author_name
'Piou, Tiffany'
'Romanov-Michailidis, Fedor'
'Romanova-Michaelides, Maria'
'Jackson, Kelvin E.'
'Semakul, Natthawat'
'Taggart, Trevor D.'
'Newell, Brian S.'
'Rithner, Christopher D.'
'Paton, Robert S.'
'Rovis, Tomislav'

_publ_section_title
;
 Correlating Reactivity and Selectivity to Cyclopentadienyl Ligand
 Properties in Rh(III)-Catalyzed C-H Activation Reactions: An Experimental
 and Computational Study.
;
_journal_issue 3
_journal_name_full 'Journal of the American Chemical Society'
_journal_page_first 1296
_journal_page_last 1310
_journal_paper_doi 10.1021/jacs.6b11670
_journal_volume 139
_journal_year 2017
_chemical_formula_sum 'C23 H33 Cl13 Rh2'
_chemical_formula_weight 976.16
_space_group_crystal_system monoclinic
_space_group_IT_number 14
_space_group_name_Hall '-P 2ybc'
_space_group_name_H-M_alt 'P 1 21/c 1'
_symmetry_space_group_name_Hall '-P 2ybc'
_symmetry_space_group_name_H-M 'P 1 21/c 1'
_atom_sites_solution_hydrogens geom
_audit_creation_method SHELXL-2014/7
_cell_angle_alpha 90
_cell_angle_beta 106.5868(17)
_cell_angle_gamma 90
_cell_formula_units_Z 4
_cell_length_a 16.2813(7)
_cell_length_b 16.6938(7)
_cell_length_c 13.7540(6)
_cell_measurement_reflns_used 9666
_cell_measurement_temperature 100(2)
_cell_measurement_theta_max 30.49
_cell_measurement_theta_min 2.44
_cell_volume 3582.7(3)
_computing_cell_refinement 'Bruker SAINT'
_computing_data_collection 'Bruker APEX2'
_computing_data_reduction 'Bruker SAINT'
_computing_molecular_graphics 'Bruker SHELXTL'
_computing_publication_material 'Bruker SHELXTL'
_computing_structure_refinement 'SHELXL-2014/7 (Sheldrick, 2014)'
_computing_structure_solution 'SHELXS-97 (Sheldrick 2008)'
_diffrn_ambient_temperature 100(2)
_diffrn_measured_fraction_theta_full 1.000
_diffrn_measured_fraction_theta_max 0.984
_diffrn_measurement_device_type 'Bruker APEX-II CCD'
_diffrn_measurement_method '\f and \w scans'
_diffrn_radiation_type MoK\a
_diffrn_radiation_wavelength 0.71073
_diffrn_reflns_av_R_equivalents 0.0811
_diffrn_reflns_av_unetI/netI 0.0416
_diffrn_reflns_Laue_measured_fraction_full 1.000
_diffrn_reflns_Laue_measured_fraction_max 0.984
_diffrn_reflns_limit_h_max 16
_diffrn_reflns_limit_h_min -23
_diffrn_reflns_limit_k_max 23
_diffrn_reflns_limit_k_min -23
_diffrn_reflns_limit_l_max 19
_diffrn_reflns_limit_l_min -16
_diffrn_reflns_number 120392
_diffrn_reflns_point_group_measured_fraction_full 1.000
_diffrn_reflns_point_group_measured_fraction_max 0.984
_diffrn_reflns_theta_full 25.242
_diffrn_reflns_theta_max 30.706
_diffrn_reflns_theta_min 1.786
_exptl_absorpt_coefficient_mu 1.907
_exptl_absorpt_correction_T_max 0.7461
_exptl_absorpt_correction_T_min 0.6898
_exptl_absorpt_correction_type multi-scan
_exptl_absorpt_process_details 'SCALE (Bruker, 2009)'
_exptl_crystal_colour red
_exptl_crystal_density_diffrn 1.810
_exptl_crystal_density_meas ?
_exptl_crystal_density_method 'not measured'
_exptl_crystal_description plate
_exptl_crystal_F_000 1928
_exptl_crystal_size_max 0.240
_exptl_crystal_size_mid 0.206
_exptl_crystal_size_min 0.115
_refine_diff_density_max 2.003
_refine_diff_density_min -1.327
_refine_diff_density_rms 0.197
_refine_ls_extinction_method none
_refine_ls_goodness_of_fit_ref 1.067
_refine_ls_hydrogen_treatment constr
_refine_ls_matrix_type full
_refine_ls_number_parameters 437
_refine_ls_number_reflns 10952
_refine_ls_number_restraints 0
_refine_ls_restrained_S_all 1.067
_refine_ls_R_factor_all 0.0519
_refine_ls_R_factor_gt 0.0307
_refine_ls_shift/su_max 0.001
_refine_ls_shift/su_mean 0.000
_refine_ls_structure_factor_coef Fsqd
_refine_ls_weighting_details 'w=1/[\s^2^(Fo^2^)+(0.0472P)^2^] where P=(Fo^2^+2Fc^2^)/3'
_refine_ls_weighting_scheme calc
_refine_ls_wR_factor_gt 0.0766
_refine_ls_wR_factor_ref 0.0927
_reflns_Friedel_coverage 0.000
_reflns_number_gt 7902
_reflns_number_total 10952
_reflns_threshold_expression 'I > 2\s(I)'
_cod_data_source_file Rh1.cif
_cod_data_source_block rovis216
_cod_depositor_comments
;
The following automatic conversions were performed:

'_exptl_crystal_density_meas' value 'not measured' was changed to '?'
- the value is perceived as not measured.

Automatic conversion script
Id: cif_fix_values 4268 2015-11-12 08:31:59Z antanas 

 Adding full bibliography for 4125410--4125429.cif.
;
_cod_database_code 4125414
_shelx_shelxl_version_number 2014/7
_shelx_space_group_comment
; 
The symmetry employed for this shelxl refinement is uniquely defined 
by the following loop, which should always be used as a source of 
symmetry information in preference to the above space-group names. 
They are only intended as comments. 
;
_shelx_estimated_absorpt_t_min 0.658
_shelx_estimated_absorpt_t_max 0.811

loop_
_space_group_symop_operation_xyz
'x, y, z'
'-x, y+1/2, -z+1/2'
'-x, -y, -z'
'x, -y-1/2, z-1/2'

loop_
_atom_site_label
_atom_site_type_symbol
_atom_site_fract_x
_atom_site_fract_y
_atom_site_fract_z
_atom_site_U_iso_or_equiv
_atom_site_adp_type
_atom_site_occupancy
_atom_site_site_symmetry_order
_atom_site_calc_flag
_atom_site_refinement_flags_posn
_atom_site_refinement_flags_adp
_atom_site_refinement_flags_occupancy
_atom_site_disorder_assembly
_atom_site_disorder_group
Rh1 Rh 0.08171(2) 0.55765(2) 0.96327(2) 0.01439(5) Uani 1 1 d . . . . .
Cl1 Cl 0.07532(4) 0.44600(4) 1.07823(4) 0.01806(12) Uani 1 1 d . . . . .
Cl2 Cl 0.08433(4) 0.65187(4) 1.09633(5) 0.02459(14) Uani 1 1 d . . . . .
C1 C 0.08054(16) 0.54971(15) 0.80619(18) 0.0174(5) Uani 1 1 d . . . . .
C2 C 0.11289(15) 0.62671(15) 0.84888(18) 0.0181(5) Uani 1 1 d . . . . .
C3 C 0.19047(16) 0.61108(16) 0.93113(19) 0.0199(5) Uani 1 1 d . . . . .
C4 C 0.20199(16) 0.52646(16) 0.94078(19) 0.0199(5) Uani 1 1 d . . . . .
C5 C 0.13376(16) 0.48800(15) 0.86272(19) 0.0194(5) Uani 1 1 d . . . . .
C6 C 0.00430(17) 0.53662(18) 0.71736(19) 0.0258(6) Uani 1 1 d . . . . .
H6A H -0.0375 0.5795 0.7144 0.039 Uiso 1 1 calc R U . . .
H6B H -0.0218 0.4848 0.7242 0.039 Uiso 1 1 calc R U . . .
H6C H 0.0220 0.5370 0.6550 0.039 Uiso 1 1 calc R U . . .
C7 C 0.07604(17) 0.70635(16) 0.8102(2) 0.0260(6) Uani 1 1 d . . . . .
H7A H 0.0922 0.7459 0.8650 0.039 Uiso 1 1 calc R U . . .
H7B H 0.0134 0.7023 0.7858 0.039 Uiso 1 1 calc R U . . .
H7C H 0.0983 0.7231 0.7542 0.039 Uiso 1 1 calc R U . . .
C8 C 0.24788(17) 0.67186(17) 0.9957(2) 0.0292(6) Uani 1 1 d . . . . .
H8A H 0.2977 0.6807 0.9704 0.044 Uiso 1 1 calc R U . . .
H8B H 0.2672 0.6526 1.0658 0.044 Uiso 1 1 calc R U . . .
H8C H 0.2166 0.7223 0.9933 0.044 Uiso 1 1 calc R U . . .
C9 C 0.27390(17) 0.48334(18) 1.0141(2) 0.0295(6) Uani 1 1 d . . . . .
H9A H 0.2518 0.4350 1.0384 0.044 Uiso 1 1 calc R U . . .
H9B H 0.3000 0.5185 1.0718 0.044 Uiso 1 1 calc R U . . .
H9C H 0.3171 0.4683 0.9803 0.044 Uiso 1 1 calc R U . . .
C10 C 0.12453(19) 0.40002(16) 0.8442(2) 0.0287(6) Uani 1 1 d . . . . .
H10A H 0.1445 0.3861 0.7856 0.043 Uiso 1 1 calc R U . . .
H10B H 0.0642 0.3849 0.8307 0.043 Uiso 1 1 calc R U . . .
H10C H 0.1589 0.3713 0.9042 0.043 Uiso 1 1 calc R U . . .
Rh2 Rh 0.41412(2) 0.55557(2) 0.41136(2) 0.01635(6) Uani 1 1 d . . . . .
Cl3 Cl 0.42829(4) 0.44673(4) 0.53409(5) 0.02077(13) Uani 1 1 d . . . . .
Cl4 Cl 0.41287(4) 0.65274(4) 0.54048(4) 0.02043(13) Uani 1 1 d . . . . .
C11 C 0.3517(5) 0.4873(5) 0.2844(6) 0.0149(15) Uani 0.503(3) 1 d . . P A 1
C12 C 0.2919(4) 0.5419(5) 0.3108(5) 0.0174(11) Uani 0.503(3) 1 d . . P A 1
C13 C 0.3183(4) 0.6219(6) 0.2964(5) 0.0174(11) Uani 0.503(3) 1 d . . P A 1
C14 C 0.3963(3) 0.6165(4) 0.2678(4) 0.0139(10) Uani 0.503(3) 1 d . . P A 1
C15 C 0.4151(5) 0.5328(5) 0.2579(5) 0.0159(13) Uani 0.503(3) 1 d . . P A 1
C16 C 0.3456(4) 0.3984(3) 0.2831(5) 0.0376(16) Uani 0.503(3) 1 d . . P A 1
H16A H 0.3098 0.3807 0.2166 0.056 Uiso 0.503(3) 1 calc R U P A 1
H16B H 0.3200 0.3807 0.3358 0.056 Uiso 0.503(3) 1 calc R U P A 1
H16C H 0.4031 0.3754 0.2960 0.056 Uiso 0.503(3) 1 calc R U P A 1
C17 C 0.2145(3) 0.5167(5) 0.3397(4) 0.0406(18) Uani 0.503(3) 1 d . . P A 1
H17A H 0.1667 0.5089 0.2784 0.061 Uiso 0.503(3) 1 calc R U P A 1
H17B H 0.1995 0.5582 0.3821 0.061 Uiso 0.503(3) 1 calc R U P A 1
H17C H 0.2264 0.4663 0.3778 0.061 Uiso 0.503(3) 1 calc R U P A 1
C18 C 0.2751(4) 0.6972(4) 0.3118(5) 0.0373(17) Uani 0.503(3) 1 d . . P A 1
H18A H 0.2517 0.6908 0.3696 0.056 Uiso 0.503(3) 1 calc R U P A 1
H18B H 0.2284 0.7092 0.2507 0.056 Uiso 0.503(3) 1 calc R U P A 1
H18C H 0.3166 0.7412 0.3254 0.056 Uiso 0.503(3) 1 calc R U P A 1
C19 C 0.4473(4) 0.6880(3) 0.2464(4) 0.0297(13) Uani 0.503(3) 1 d . . P A 1
H19A H 0.4299 0.6993 0.1734 0.045 Uiso 0.503(3) 1 calc R U P A 1
H19B H 0.5087 0.6754 0.2687 0.045 Uiso 0.503(3) 1 calc R U P A 1
H19C H 0.4361 0.7350 0.2833 0.045 Uiso 0.503(3) 1 calc R U P A 1
C20 C 0.4900(3) 0.5029(4) 0.2257(4) 0.0306(14) Uani 0.503(3) 1 d . . P A 1
H20A H 0.4734 0.4973 0.1518 0.046 Uiso 0.503(3) 1 calc R U P A 1
H20B H 0.5081 0.4508 0.2573 0.046 Uiso 0.503(3) 1 calc R U P A 1
H20C H 0.5374 0.5411 0.2471 0.046 Uiso 0.503(3) 1 calc R U P A 1
C11A C 0.3076(4) 0.4895(4) 0.3074(4) 0.0192(11) Uani 0.497(3) 1 d . . P A 2
C12A C 0.2818(5) 0.5701(4) 0.3192(5) 0.0164(12) Uani 0.497(3) 1 d . . P A 2
C13A C 0.3414(4) 0.6218(5) 0.2874(5) 0.0164(12) Uani 0.497(3) 1 d . . P A 2
C14A C 0.4020(4) 0.5703(5) 0.2565(5) 0.0183(14) Uani 0.497(3) 1 d . . P A 2
C15A C 0.3804(5) 0.4895(6) 0.2706(6) 0.0166(16) Uani 0.497(3) 1 d . . P A 2
C16A C 0.2606(4) 0.4164(4) 0.3318(4) 0.0309(14) Uani 0.497(3) 1 d . . P A 2
H16A H 0.2423 0.4272 0.3925 0.046 Uiso 0.497(3) 1 calc R U P A 2
H16B H 0.2991 0.3700 0.3442 0.046 Uiso 0.497(3) 1 calc R U P A 2
H16C H 0.2103 0.4050 0.2745 0.046 Uiso 0.497(3) 1 calc R U P A 2
C17A C 0.2083(3) 0.5960(4) 0.3565(4) 0.0288(14) Uani 0.497(3) 1 d . . P A 2
H17A H 0.1578 0.6050 0.2985 0.043 Uiso 0.497(3) 1 calc R U P A 2
H17B H 0.2232 0.6458 0.3953 0.043 Uiso 0.497(3) 1 calc R U P A 2
H17C H 0.1956 0.5542 0.4002 0.043 Uiso 0.497(3) 1 calc R U P A 2
C18A C 0.3358(5) 0.7111(3) 0.2810(5) 0.0371(16) Uani 0.497(3) 1 d . . P A 2
H18A H 0.3842 0.7321 0.2598 0.056 Uiso 0.497(3) 1 calc R U P A 2
H18B H 0.3376 0.7331 0.3477 0.056 Uiso 0.497(3) 1 calc R U P A 2
H18C H 0.2820 0.7267 0.2314 0.056 Uiso 0.497(3) 1 calc R U P A 2
C19A C 0.4726(4) 0.6004(4) 0.2167(4) 0.0395(17) Uani 0.497(3) 1 d . . P A 2
H19A H 0.5201 0.5620 0.2332 0.059 Uiso 0.497(3) 1 calc R U P A 2
H19B H 0.4927 0.6523 0.2479 0.059 Uiso 0.497(3) 1 calc R U P A 2
H19C H 0.4513 0.6068 0.1429 0.059 Uiso 0.497(3) 1 calc R U P A 2
C20A C 0.4248(4) 0.4164(4) 0.2471(4) 0.0333(15) Uani 0.497(3) 1 d . . P A 2
H20A H 0.4044 0.4051 0.1742 0.050 Uiso 0.497(3) 1 calc R U P A 2
H20B H 0.4123 0.3706 0.2850 0.050 Uiso 0.497(3) 1 calc R U P A 2
H20C H 0.4868 0.4257 0.2666 0.050 Uiso 0.497(3) 1 calc R U P A 2
C21 C 0.27535(18) 0.55459(16) 0.6526(2) 0.0266(6) Uani 1 1 d . . . . .
H21 H 0.3169 0.5628 0.6122 0.032 Uiso 1 1 calc R U . . .
Cl5 Cl 0.23703(6) 0.45622(5) 0.63506(8) 0.0515(3) Uani 1 1 d . . . . .
Cl6 Cl 0.19144(5) 0.62398(6) 0.61251(8) 0.0511(2) Uani 1 1 d . . . . .
Cl7 Cl 0.32826(6) 0.57192(6) 0.78188(7) 0.0534(3) Uani 1 1 d . . . . .
C22 C 0.08637(18) 0.27429(17) 0.5332(2) 0.0302(6) Uani 1 1 d . . . . .
H22 H 0.0504 0.2253 0.5119 0.036 Uiso 1 1 calc R U . . .
Cl8 Cl 0.13411(5) 0.29955(5) 0.43697(6) 0.03725(18) Uani 1 1 d . . . . .
Cl9 Cl 0.16582(5) 0.25378(4) 0.64770(6) 0.03496(17) Uani 1 1 d . . . . .
Cl10 Cl 0.01989(5) 0.35337(5) 0.54983(6) 0.03773(18) Uani 1 1 d . . . . .
Cl11 Cl 0.64418(5) 0.69172(5) 0.14604(7) 0.0441(2) Uani 1 1 d . . . . .
C23 C 0.57874(18) 0.72078(19) 0.0261(3) 0.0374(8) Uani 1 1 d . . . . .
H23 H 0.5473 0.7708 0.0338 0.045 Uiso 1 1 calc R U . . .
Cl12 Cl 0.64337(7) 0.74089(6) -0.05386(8) 0.0611(3) Uani 1 1 d . . . . .
Cl13 Cl 0.50344(5) 0.64479(6) -0.02412(8) 0.0578(3) Uani 1 1 d . . . . .

loop_
_atom_site_aniso_label
_atom_site_aniso_U_11
_atom_site_aniso_U_22
_atom_site_aniso_U_33
_atom_site_aniso_U_23
_atom_site_aniso_U_13
_atom_site_aniso_U_12
Rh1 0.01800(10) 0.01408(10) 0.01113(9) 0.00171(7) 0.00421(7) 0.00182(7)
Cl1 0.0196(3) 0.0193(3) 0.0158(3) 0.0063(2) 0.0058(2) 0.0047(2)
Cl2 0.0282(3) 0.0239(3) 0.0196(3) -0.0064(3) 0.0035(3) 0.0056(3)
C1 0.0195(12) 0.0230(13) 0.0114(11) 0.0029(10) 0.0071(9) -0.0024(10)
C2 0.0190(12) 0.0201(13) 0.0149(12) 0.0063(10) 0.0044(10) -0.0019(10)
C3 0.0189(12) 0.0240(14) 0.0162(12) 0.0020(10) 0.0043(10) -0.0025(11)
C4 0.0208(13) 0.0255(14) 0.0154(12) 0.0048(11) 0.0083(10) 0.0050(11)
C5 0.0247(13) 0.0196(13) 0.0183(12) 0.0014(10) 0.0133(10) 0.0009(11)
C6 0.0243(14) 0.0366(16) 0.0150(13) -0.0017(11) 0.0034(11) -0.0077(12)
C7 0.0292(15) 0.0191(14) 0.0292(15) 0.0090(11) 0.0076(12) 0.0010(11)
C8 0.0276(15) 0.0299(15) 0.0267(15) -0.0035(12) 0.0025(12) -0.0094(12)
C9 0.0253(14) 0.0379(17) 0.0252(15) 0.0075(13) 0.0074(12) 0.0120(13)
C10 0.0402(17) 0.0218(15) 0.0298(16) -0.0007(12) 0.0192(13) 0.0025(13)
Rh2 0.01374(10) 0.02282(11) 0.01109(10) -0.00101(8) 0.00132(7) 0.00435(8)
Cl3 0.0147(3) 0.0290(4) 0.0193(3) 0.0050(3) 0.0061(2) 0.0010(2)
Cl4 0.0199(3) 0.0237(3) 0.0196(3) -0.0064(2) 0.0086(2) -0.0044(2)
C11 0.018(5) 0.018(3) 0.008(3) -0.001(2) 0.003(3) 0.000(4)
C12 0.0071(19) 0.031(3) 0.012(2) 0.0009(18) -0.0003(16) 0.007(2)
C13 0.0071(19) 0.031(3) 0.012(2) 0.0009(18) -0.0003(16) 0.007(2)
C14 0.012(3) 0.019(3) 0.009(2) 0.003(2) 0.0005(18) 0.005(2)
C15 0.022(3) 0.015(3) 0.009(2) -0.003(3) 0.001(2) 0.006(3)
C16 0.052(4) 0.021(3) 0.028(3) -0.003(2) -0.008(3) -0.009(3)
C17 0.013(3) 0.081(6) 0.026(3) -0.005(3) 0.002(2) -0.019(3)
C18 0.035(3) 0.045(4) 0.026(3) -0.009(3) 0.001(3) 0.029(3)
C19 0.036(3) 0.030(3) 0.019(3) 0.009(2) 0.002(2) -0.007(3)
C20 0.029(3) 0.046(4) 0.014(3) -0.006(2) 0.002(2) 0.020(3)
C11A 0.015(3) 0.023(3) 0.013(3) -0.002(2) -0.005(2) 0.005(3)
C12A 0.018(3) 0.0145(19) 0.013(2) 0.0016(15) -0.0023(18) 0.003(2)
C13A 0.018(3) 0.0145(19) 0.013(2) 0.0016(15) -0.0023(18) 0.003(2)
C14A 0.020(3) 0.023(4) 0.012(3) 0.000(3) 0.004(2) -0.001(3)
C15A 0.014(4) 0.025(4) 0.010(3) -0.002(3) 0.002(3) 0.007(4)
C16A 0.029(3) 0.022(3) 0.032(3) 0.002(2) -0.007(3) -0.005(2)
C17A 0.019(3) 0.044(4) 0.019(3) 0.000(3) -0.001(2) 0.014(3)
C18A 0.059(4) 0.019(3) 0.028(3) 0.004(2) 0.004(3) -0.001(3)
C19A 0.032(3) 0.069(5) 0.019(3) 0.012(3) 0.011(3) -0.004(3)
C20A 0.033(3) 0.040(4) 0.021(3) -0.012(3) -0.002(2) 0.013(3)
C21 0.0270(14) 0.0270(15) 0.0281(15) -0.0024(12) 0.0117(12) -0.0091(12)
Cl5 0.0582(6) 0.0349(5) 0.0731(7) -0.0173(4) 0.0374(5) -0.0265(4)
Cl6 0.0346(4) 0.0545(6) 0.0697(6) 0.0140(5) 0.0238(4) 0.0075(4)
Cl7 0.0534(5) 0.0779(7) 0.0293(4) -0.0107(4) 0.0126(4) -0.0187(5)
C22 0.0309(15) 0.0218(15) 0.0307(16) -0.0021(12) -0.0030(12) -0.0023(12)
Cl8 0.0412(4) 0.0304(4) 0.0388(4) -0.0035(3) 0.0092(3) -0.0005(3)
Cl9 0.0356(4) 0.0243(4) 0.0343(4) -0.0029(3) -0.0072(3) 0.0003(3)
Cl10 0.0318(4) 0.0302(4) 0.0497(5) 0.0020(3) 0.0090(3) 0.0054(3)
Cl11 0.0286(4) 0.0453(5) 0.0534(5) -0.0136(4) 0.0040(4) -0.0013(4)
C23 0.0252(15) 0.0324(17) 0.055(2) -0.0159(15) 0.0112(14) 0.0036(13)
Cl12 0.0700(7) 0.0476(6) 0.0779(7) 0.0016(5) 0.0410(6) 0.0127(5)
Cl13 0.0311(4) 0.0561(6) 0.0769(7) -0.0391(5) 0.0003(4) -0.0042(4)

loop_
_atom_type_symbol
_atom_type_description
_atom_type_scat_dispersion_real
_atom_type_scat_dispersion_imag
_atom_type_scat_source
C C 0.0033 0.0016 'International Tables Vol C Tables 4.2.6.8 and 6.1.1.4'
H H 0.0000 0.0000 'International Tables Vol C Tables 4.2.6.8 and 6.1.1.4'
Cl Cl 0.1484 0.1585 'International Tables Vol C Tables 4.2.6.8 and 6.1.1.4'
Rh Rh -1.1178 0.9187 'International Tables Vol C Tables 4.2.6.8 and 6.1.1.4'

loop_
_geom_angle_atom_site_label_1
_geom_angle_atom_site_label_2
_geom_angle_atom_site_label_3
_geom_angle
_geom_angle_site_symmetry_1
_geom_angle_site_symmetry_3
C2 Rh1 C4 66.54(9) . .
C2 Rh1 C3 40.00(9) . .
C4 Rh1 C3 39.02(10) . .
C2 Rh1 C5 66.24(10) . .
C4 Rh1 C5 39.66(10) . .
C3 Rh1 C5 65.93(10) . .
C2 Rh1 C1 39.50(9) . .
C4 Rh1 C1 65.55(9) . .
C3 Rh1 C1 65.80(9) . .
C5 Rh1 C1 38.57(9) . .
C2 Rh1 Cl2 104.63(7) . .
C4 Rh1 Cl2 116.91(7) . .
C3 Rh1 Cl2 92.79(7) . .
C5 Rh1 Cl2 156.34(7) . .
C1 Rh1 Cl2 142.65(7) . .
C2 Rh1 Cl1 107.11(7) . 3_567
C4 Rh1 Cl1 153.93(7) . 3_567
C3 Rh1 Cl1 146.17(7) . 3_567
C5 Rh1 Cl1 114.27(7) . 3_567
C1 Rh1 Cl1 93.13(7) . 3_567
Cl2 Rh1 Cl1 89.10(2) . 3_567
C2 Rh1 Cl1 161.34(7) . .
C4 Rh1 Cl1 96.72(7) . .
C3 Rh1 Cl1 129.56(7) . .
C5 Rh1 Cl1 95.74(7) . .
C1 Rh1 Cl1 127.26(7) . .
Cl2 Rh1 Cl1 90.07(2) . .
Cl1 Rh1 Cl1 84.18(2) 3_567 .
Rh1 Cl1 Rh1 95.82(2) 3_567 .
C5 C1 C2 109.0(2) . .
C5 C1 C6 125.2(2) . .
C2 C1 C6 125.8(2) . .
C5 C1 Rh1 70.62(13) . .
C2 C1 Rh1 68.99(13) . .
C6 C1 Rh1 126.68(17) . .
C1 C2 C3 106.9(2) . .
C1 C2 C7 125.7(2) . .
C3 C2 C7 127.4(2) . .
C1 C2 Rh1 71.50(13) . .
C3 C2 Rh1 70.48(13) . .
C7 C2 Rh1 126.19(18) . .
C4 C3 C2 108.1(2) . .
C4 C3 C8 125.2(2) . .
C2 C3 C8 126.7(2) . .
C4 C3 Rh1 70.26(14) . .
C2 C3 Rh1 69.52(13) . .
C8 C3 Rh1 125.22(18) . .
C3 C4 C5 108.4(2) . .
C3 C4 C9 126.6(2) . .
C5 C4 C9 124.9(2) . .
C3 C4 Rh1 70.72(13) . .
C5 C4 Rh1 71.07(13) . .
C9 C4 Rh1 126.50(17) . .
C1 C5 C4 107.5(2) . .
C1 C5 C10 127.1(2) . .
C4 C5 C10 125.4(2) . .
C1 C5 Rh1 70.81(14) . .
C4 C5 Rh1 69.27(13) . .
C10 C5 Rh1 126.99(16) . .
C12 Rh2 C11 40.7(3) . .
C13A Rh2 C14A 40.8(3) . .
C12 Rh2 C15 66.6(3) . .
C11 Rh2 C15 38.9(3) . .
C13A Rh2 C15A 66.4(3) . .
C14A Rh2 C15A 39.0(3) . .
C12 Rh2 C14 66.0(3) . .
C11 Rh2 C14 65.7(3) . .
C15 Rh2 C14 39.1(2) . .
C13A Rh2 C12A 39.8(2) . .
C14A Rh2 C12A 66.7(3) . .
C15A Rh2 C12A 65.1(3) . .
C12 Rh2 C13 39.2(3) . .
C11 Rh2 C13 66.0(3) . .
C15 Rh2 C13 65.3(3) . .
C14 Rh2 C13 38.6(2) . .
C13A Rh2 C11A 65.1(3) . .
C14A Rh2 C11A 64.6(2) . .
C15A Rh2 C11A 37.8(2) . .
C12A Rh2 C11A 38.2(2) . .
C12 Rh2 Cl4 110.8(2) . .
C11 Rh2 Cl4 151.4(2) . .
C13A Rh2 Cl4 97.1(2) . .
C14A Rh2 Cl4 130.7(2) . .
C15 Rh2 Cl4 147.9(2) . .
C15A Rh2 Cl4 162.1(2) . .
C14 Rh2 Cl4 109.19(18) . .
C12A Rh2 Cl4 97.99(17) . .
C13 Rh2 Cl4 92.2(2) . .
C11A Rh2 Cl4 130.16(19) . .
C12 Rh2 Cl3 105.1(2) . .
C11 Rh2 Cl3 95.7(2) . .
C13A Rh2 Cl3 151.04(19) . .
C14A Rh2 Cl3 138.7(2) . .
C15 Rh2 Cl3 121.4(2) . .
C15A Rh2 Cl3 100.9(2) . .
C14 Rh2 Cl3 160.02(17) . .
C12A Rh2 Cl3 111.5(2) . .
C13 Rh2 Cl3 141.7(2) . .
C11A Rh2 Cl3 88.73(15) . .
Cl4 Rh2 Cl3 90.60(2) . .
Rh2 Cl3 Rh2 96.13(2) . 3_666
C15 C11 C12 108.6(7) . .
C15 C11 C16 125.8(7) . .
C12 C11 C16 125.6(8) . .
C15 C11 Rh2 72.8(4) . .
C12 C11 Rh2 69.5(4) . .
C16 C11 Rh2 124.7(5) . .
C13 C12 C11 107.5(7) . .
C13 C12 C17 127.6(8) . .
C11 C12 C17 124.7(8) . .
C13 C12 Rh2 73.9(4) . .
C11 C12 Rh2 69.8(4) . .
C17 C12 Rh2 125.1(4) . .
C12 C13 C14 107.6(8) . .
C12 C13 C18 126.6(7) . .
C14 C13 C18 125.8(8) . .
C12 C13 Rh2 66.9(5) . .
C14 C13 Rh2 70.2(3) . .
C18 C13 Rh2 126.6(5) . .
C13 C14 C15 108.3(7) . .
C13 C14 C19 125.2(7) . .
C15 C14 C19 126.4(6) . .
C13 C14 Rh2 71.3(4) . .
C15 C14 Rh2 69.8(4) . .
C19 C14 Rh2 127.1(4) . .
C11 C15 C14 107.8(6) . .
C11 C15 C20 127.9(7) . .
C14 C15 C20 124.3(7) . .
C11 C15 Rh2 68.3(4) . .
C14 C15 Rh2 71.0(3) . .
C20 C15 Rh2 125.8(4) . .
C15A C11A C12A 110.1(8) . .
C15A C11A C16A 127.0(7) . .
C12A C11A C16A 122.9(7) . .
C15A C11A Rh2 69.4(5) . .
C12A C11A Rh2 70.0(4) . .
C16A C11A Rh2 127.4(4) . .
C11A C12A C13A 106.3(8) . .
C11A C12A C17A 126.9(7) . .
C13A C12A C17A 126.8(6) . .
C11A C12A Rh2 71.9(3) . .
C13A C12A Rh2 66.9(5) . .
C17A C12A Rh2 126.0(4) . .
C12A C13A C14A 107.5(7) . .
C12A C13A C18A 125.0(7) . .
C14A C13A C18A 127.3(6) . .
C12A C13A Rh2 73.3(4) . .
C14A C13A Rh2 69.8(4) . .
C18A C13A Rh2 125.9(5) . .
C15A C14A C13A 107.8(6) . .
C15A C14A C19A 128.0(8) . .
C13A C14A C19A 124.2(8) . .
C15A C14A Rh2 72.8(4) . .
C13A C14A Rh2 69.4(4) . .
C19A C14A Rh2 123.5(4) . .
C11A C15A C14A 108.3(7) . .
C11A C15A C20A 125.6(8) . .
C14A C15A C20A 126.1(8) . .
C11A C15A Rh2 72.8(4) . .
C14A C15A Rh2 68.2(4) . .
C20A C15A Rh2 126.5(5) . .
Cl5 C21 Cl6 111.18(16) . .
Cl5 C21 Cl7 110.21(16) . .
Cl6 C21 Cl7 108.71(15) . .
Cl9 C22 Cl10 110.52(16) . .
Cl9 C22 Cl8 110.37(16) . .
Cl10 C22 Cl8 109.65(16) . .
Cl11 C23 Cl12 109.22(16) . .
Cl11 C23 Cl13 109.69(19) . .
Cl12 C23 Cl13 111.44(18) . .

loop_
_geom_bond_atom_site_label_1
_geom_bond_atom_site_label_2
_geom_bond_distance
_geom_bond_site_symmetry_2
Rh1 C2 2.126(2) .
Rh1 C4 2.132(2) .
Rh1 C3 2.139(2) .
Rh1 C5 2.157(2) .
Rh1 C1 2.159(2) .
Rh1 Cl2 2.4043(6) .
Rh1 Cl1 2.4562(6) 3_567
Rh1 Cl1 2.4655(6) .
Cl1 Rh1 2.4561(6) 3_567
C1 C5 1.425(4) .
C1 C2 1.448(3) .
C1 C6 1.488(3) .
C2 C3 1.458(3) .
C2 C7 1.493(3) .
C3 C4 1.426(4) .
C3 C8 1.489(4) .
C4 C5 1.455(4) .
C4 C9 1.494(4) .
C5 C10 1.491(4) .
Rh2 C12 2.087(7) .
Rh2 C11 2.090(8) .
Rh2 C13A 2.092(7) .
Rh2 C14A 2.097(6) .
Rh2 C15 2.149(6) .
Rh2 C15A 2.158(9) .
Rh2 C14 2.165(5) .
Rh2 C12A 2.178(7) .
Rh2 C13 2.180(8) .
Rh2 C11A 2.203(5) .
Rh2 Cl4 2.4097(6) .
Rh2 Cl3 2.4459(6) .
Cl3 Rh2 2.4593(6) 3_666
C11 C15 1.412(10) .
C11 C12 1.452(10) .
C11 C16 1.487(10) .
C12 C13 1.434(10) .
C12 C17 1.486(9) .
C13 C14 1.436(7) .
C13 C18 1.485(11) .
C14 C15 1.445(8) .
C14 C19 1.530(8) .
C15 C20 1.495(8) .
C11A C15A 1.415(8) .
C11A C12A 1.432(7) .
C11A C16A 1.529(8) .
C12A C13A 1.456(9) .
C12A C17A 1.495(9) .
C13A C14A 1.460(11) .
C13A C18A 1.495(11) .
C14A C15A 1.421(12) .
C14A C19A 1.495(8) .
C15A C20A 1.501(10) .
C21 Cl5 1.749(3) .
C21 Cl6 1.756(3) .
C21 Cl7 1.764(3) .
C22 Cl9 1.763(3) .
C22 Cl10 1.763(3) .
C22 Cl8 1.766(3) .
Cl11 C23 1.757(3) .
C23 Cl12 1.758(3) .
C23 Cl13 1.762(3) .
